data_7059568
loop_
_publ_author_name
'Singh, Ruby'
'Saini, Munna Ram'
'Bhardwaj, Diksha'
'Singh, Aakash'

_publ_section_title
;
 An expedient synthesis of new imino-thiazolidinone grafted
 dispiro-pyrrolidine-oxindole/indeno hybrids via a multicomponent [3+2]
 cycloaddition reaction in a deep eutectic solvent
;
_journal_issue 19
_journal_name_full 'New Journal of Chemistry'
_journal_page_first 7923
_journal_page_last 7931
_journal_paper_doi 10.1039/D0NJ00801J
_journal_volume 44
_journal_year 2020
_chemical_formula_moiety 'C30 H28 N4 O4 S'
_chemical_formula_sum 'C30 H28 N4 O4 S'
_chemical_formula_weight 540.63
_space_group_IT_number 2
_space_group_name_Hall '-P 1'
_space_group_name_H-M_alt 'P -1'
_symmetry_cell_setting triclinic
_symmetry_space_group_name_H-M 'P -1'
_atom_sites_solution_hydrogens geom
_atom_sites_solution_primary direct
_atom_sites_solution_secondary difmap
_audit_creation_method SHELXL-97
_audit_update_record
;
2020-02-13 deposited with the CCDC.	2020-04-06 downloaded from the CCDC.
;
_cell_angle_alpha 113.018(3)
_cell_angle_beta 103.338(4)
_cell_angle_gamma 97.930(4)
_cell_formula_units_Z 4
_cell_length_a 13.2006(11)
_cell_length_b 14.2388(11)
_cell_length_c 17.0243(12)
_cell_measurement_reflns_used 8618
_cell_measurement_temperature 296(2)
_cell_measurement_theta_max 55.783
_cell_measurement_theta_min 4.541
_cell_volume 2771.1(4)
_computing_cell_refinement 'APEX2/SAINT (Bruker, 2004)'
_computing_data_collection 'APEX2 (Bruker, 2004)'
_computing_data_reduction 'SAINT/XPREP (Bruker, 2004)'
_computing_molecular_graphics 'ORTEP3 (Farrugia, 1997) and Mercury (Bruno et al., 2002)'
_computing_publication_material 'SHELXL-97 (Sheldrick, 1997)'
_computing_structure_refinement 'SHELXL-97 (Sheldrick, 1997)'
_computing_structure_solution 'SIR92 (Altornare et al., 1993)'
_diffrn_ambient_temperature 296(2)
_diffrn_measured_fraction_theta_full 0.907
_diffrn_measured_fraction_theta_max 0.907
_diffrn_measurement_device_type 'Bruker axs kappa apex2 CCD Diffractometer'
_diffrn_measurement_method '\w and \f scan'
_diffrn_radiation_monochromator graphite
_diffrn_radiation_source 'fine-focus sealed tube'
_diffrn_radiation_type MoK\a
_diffrn_radiation_wavelength 0.71073
_diffrn_reflns_av_R_equivalents 0.0255
_diffrn_reflns_av_sigmaI/netI 0.0484
_diffrn_reflns_limit_h_max 17
_diffrn_reflns_limit_h_min -16
_diffrn_reflns_limit_k_max 18
_diffrn_reflns_limit_k_min -17
_diffrn_reflns_limit_l_max 16
_diffrn_reflns_limit_l_min -22
_diffrn_reflns_number 23290
_diffrn_reflns_theta_full 28.32
_diffrn_reflns_theta_max 28.32
_diffrn_reflns_theta_min 1.59
_exptl_absorpt_coefficient_mu 0.159
_exptl_absorpt_correction_T_max 0.9688
_exptl_absorpt_correction_T_min 0.9538
_exptl_absorpt_correction_type multi-scan
_exptl_absorpt_process_details 'SADABS (Bruker, 1999)'
_exptl_crystal_density_diffrn 1.297
_exptl_crystal_density_method 'not measured'
_exptl_crystal_description block
_exptl_crystal_F_000 1138
_exptl_crystal_size_max 0.30
_exptl_crystal_size_mid 0.25
_exptl_crystal_size_min 0.20
_refine_diff_density_max 0.823
_refine_diff_density_min -0.559
_refine_diff_density_rms 0.069
_refine_ls_extinction_method none
_refine_ls_goodness_of_fit_ref 0.845
_refine_ls_hydrogen_treatment constr
_refine_ls_matrix_type full
_refine_ls_number_parameters 711
_refine_ls_number_reflns 12528
_refine_ls_number_restraints 0
_refine_ls_restrained_S_all 0.845
_refine_ls_R_factor_all 0.0873
_refine_ls_R_factor_gt 0.0554
_refine_ls_shift/su_max 0.219
_refine_ls_shift/su_mean 0.010
_refine_ls_structure_factor_coef Fsqd
_refine_ls_weighting_details 'calc w=1/[\s^2^(Fo^2^)+(0.1490P)^2^+0.9361P] where P=(Fo^2^+2Fc^2^)/3'
_refine_ls_weighting_scheme calc
_refine_ls_wR_factor_gt 0.1612
_refine_ls_wR_factor_ref 0.2025
_reflns_number_gt 8274
_reflns_number_total 12528
_reflns_threshold_expression >2sigma(I)
_cod_data_source_file d0nj00801j2.cif
_cod_data_source_block shelxl
_cod_depositor_comments
;

 Adding full bibliography for 7059568.cif.

2024-12-16
Z value and formula fixed to values more according to usual
chemical conventions.                 miguel
;
_cod_original_formula_sum 'C60 H57 N8 O8 S2'
_cod_original_formula_weight 1082.26
_cod_original_formula_moiety 'C30 H28 N4 O4 S, C30 H29 N4 O4 S'
_cod_original_formula_units_Z 2
_cod_original_sg_symbol_H-M P-1
_cod_database_code 7059568

loop_
_symmetry_equiv_pos_as_xyz
'x, y, z'
'-x, -y, -z'

loop_
_atom_site_label
_atom_site_type_symbol
_atom_site_fract_x
_atom_site_fract_y
_atom_site_fract_z
_atom_site_U_iso_or_equiv
_atom_site_adp_type
_atom_site_occupancy
_atom_site_symmetry_multiplicity
_atom_site_calc_flag
_atom_site_refinement_flags
_atom_site_disorder_assembly
_atom_site_disorder_group
C1 C 0.5777(3) 0.6819(3) 0.2645(2) 0.0738(9) Uani 1 1 d . . .
H1 H 0.5341 0.6600 0.2060 0.089 Uiso 1 1 calc R . .
C2 C 0.5344(4) 0.7122(4) 0.3346(4) 0.1088(16) Uani 1 1 d . . .
H2 H 0.4615 0.7101 0.3232 0.131 Uiso 1 1 calc R . .
C3 C 0.5995(5) 0.7455(3) 0.4215(3) 0.1029(15) Uani 1 1 d . . .
H3 H 0.5704 0.7658 0.4686 0.123 Uiso 1 1 calc R . .
C4 C 0.7062(4) 0.7488(3) 0.4386(3) 0.0921(13) Uani 1 1 d . . .
H4 H 0.7498 0.7715 0.4973 0.111 Uiso 1 1 calc R . .
C5 C 0.7497(3) 0.7188(3) 0.3696(2) 0.0733(9) Uani 1 1 d . . .
H5 H 0.8227 0.7215 0.3816 0.088 Uiso 1 1 calc R . .
C6 C 0.6847(2) 0.68433(19) 0.28151(18) 0.0521(6) Uani 1 1 d . . .
C7 C 0.79606(19) 0.70896(18) 0.20121(15) 0.0393(5) Uani 1 1 d . . .
C8 C 0.8184(2) 0.57013(18) 0.06704(16) 0.0438(5) Uani 1 1 d . . .
C9 C 0.8726(3) 0.4995(3) 0.0800(3) 0.0820(11) Uani 1 1 d . . .
H9 H 0.9273 0.5200 0.1334 0.098 Uiso 1 1 calc R . .
C10 C 0.8456(4) 0.3966(3) 0.0128(3) 0.0975(13) Uani 1 1 d . . .
H10 H 0.8838 0.3490 0.0205 0.117 Uiso 1 1 calc R . .
C11 C 0.7645(3) 0.3662(3) -0.0631(3) 0.0795(10) Uani 1 1 d . . .
H11 H 0.7453 0.2969 -0.1072 0.095 Uiso 1 1 calc R . .
C12 C 0.7098(3) 0.4366(3) -0.0759(2) 0.0756(9) Uani 1 1 d . . .
H12 H 0.6543 0.4151 -0.1291 0.091 Uiso 1 1 calc R . .
C13 C 0.7364(2) 0.5391(2) -0.01053(18) 0.0575(7) Uani 1 1 d . . .
H13 H 0.6988 0.5867 -0.0192 0.069 Uiso 1 1 calc R . .
C14 C 0.9271(2) 0.75462(18) 0.13963(15) 0.0405(5) Uani 1 1 d . . .
C15 C 0.94945(19) 0.86003(17) 0.22278(15) 0.0373(5) Uani 1 1 d . . .
C16 C 0.9770(2) 0.95495(19) 0.19888(17) 0.0457(6) Uani 1 1 d . . .
H16 H 0.9692 0.9246 0.1346 0.055 Uiso 1 1 calc R . .
C17 C 0.9096(2) 1.0341(2) 0.21605(19) 0.0525(6) Uani 1 1 d . . .
C18 C 0.7355(3) 1.0602(3) 0.1863(3) 0.0901(12) Uani 1 1 d . . .
H18A H 0.7449 1.0950 0.2494 0.135 Uiso 1 1 calc R . .
H18B H 0.6622 1.0196 0.1546 0.135 Uiso 1 1 calc R . .
H18C H 0.7522 1.1119 0.1651 0.135 Uiso 1 1 calc R . .
C19 C 1.0965(2) 1.0068(2) 0.2497(2) 0.0553(7) Uani 1 1 d . . .
H19A H 1.1328 1.0253 0.2123 0.066 Uiso 1 1 calc R . .
H19B H 1.1062 1.0702 0.3037 0.066 Uiso 1 1 calc R . .
C20 C 1.2462(2) 0.9697(3) 0.3375(3) 0.0767(9) Uani 1 1 d . . .
H20A H 1.2950 1.0001 0.3148 0.115 Uiso 1 1 calc R . .
H20B H 1.2699 0.9135 0.3477 0.115 Uiso 1 1 calc R . .
H20C H 1.2444 1.0228 0.3930 0.115 Uiso 1 1 calc R . .
C21 C 1.04307(19) 0.94715(18) 0.38984(15) 0.0408(5) Uani 1 1 d . . .
C22 C 1.05678(19) 0.87701(18) 0.29741(16) 0.0392(5) Uani 1 1 d . . .
C23 C 1.07752(19) 0.78196(19) 0.31036(16) 0.0410(5) Uani 1 1 d . . .
C24 C 1.0697(2) 0.7945(2) 0.39381(16) 0.0435(5) Uani 1 1 d . . .
C25 C 1.0855(2) 0.7204(2) 0.42635(19) 0.0562(7) Uani 1 1 d . . .
C26 C 1.1145(3) 0.6334(2) 0.3702(2) 0.0614(7) Uani 1 1 d . . .
H26 H 1.1265 0.5819 0.3894 0.074 Uiso 1 1 calc R . .
C27 C 1.1261(2) 0.6198(2) 0.2887(2) 0.0565(7) Uani 1 1 d . . .
C28 C 1.1073(2) 0.6955(2) 0.25786(18) 0.0505(6) Uani 1 1 d . . .
H28 H 1.1148 0.6877 0.2028 0.061 Uiso 1 1 calc R . .
C29 C 1.1606(4) 0.5242(3) 0.2336(3) 0.0899(12) Uani 1 1 d . . .
H29A H 1.2367 0.5435 0.2436 0.135 Uiso 1 1 calc R . .
H29B H 1.1227 0.4996 0.1710 0.135 Uiso 1 1 calc R . .
H29C H 1.1441 0.4692 0.2514 0.135 Uiso 1 1 calc R . .
C30 C 1.0775(4) 0.7351(3) 0.5169(2) 0.0915(13) Uani 1 1 d . . .
H30A H 1.1242 0.8018 0.5622 0.137 Uiso 1 1 calc R . .
H30B H 1.0987 0.6793 0.5295 0.137 Uiso 1 1 calc R . .
H30C H 1.0046 0.7336 0.5170 0.137 Uiso 1 1 calc R . .
C31 C 0.4993(3) -0.0504(3) -0.2974(3) 0.0706(9) Uani 1 1 d . . .
H31 H 0.5518 -0.0371 -0.2447 0.085 Uiso 1 1 calc R . .
C32 C 0.4485(4) 0.0274(3) -0.3014(4) 0.0963(13) Uani 1 1 d . . .
H32 H 0.4673 0.0925 -0.2515 0.116 Uiso 1 1 calc R . .
C33 C 0.3717(4) 0.0090(5) -0.3777(5) 0.1132(18) Uani 1 1 d . . .
H33 H 0.3379 0.0613 -0.3805 0.136 Uiso 1 1 calc R . .
C34 C 0.3443(3) -0.0874(5) -0.4508(4) 0.1103(17) Uani 1 1 d . . .
H34 H 0.2912 -0.1003 -0.5030 0.132 Uiso 1 1 calc R . .
C35 C 0.3949(3) -0.1665(3) -0.4480(3) 0.0814(10) Uani 1 1 d . . .
H35 H 0.3759 -0.2314 -0.4981 0.098 Uiso 1 1 calc R . .
C36 C 0.4729(2) -0.1475(2) -0.3707(2) 0.0541(7) Uani 1 1 d . . .
C37 C 0.51609(18) -0.26833(18) -0.31823(16) 0.0397(5) Uani 1 1 d . . .
C38 C 0.7412(2) -0.3037(2) -0.33564(18) 0.0511(6) Uani 1 1 d . . .
H38 H 0.7572 -0.2358 -0.2899 0.061 Uiso 1 1 calc R . .
C39 C 0.8130(3) -0.3339(3) -0.3829(2) 0.0635(8) Uani 1 1 d . . .
H39 H 0.8779 -0.2864 -0.3683 0.076 Uiso 1 1 calc R . .
C40 C 0.7881(3) -0.4342(3) -0.4515(2) 0.0675(9) Uani 1 1 d . . .
H40 H 0.8352 -0.4537 -0.4844 0.081 Uiso 1 1 calc R . .
C41 C 0.6941(3) -0.5049(3) -0.4710(2) 0.0663(8) Uani 1 1 d . . .
H41 H 0.6783 -0.5728 -0.5167 0.080 Uiso 1 1 calc R . .
C42 C 0.6220(2) -0.4772(2) -0.42387(18) 0.0549(7) Uani 1 1 d . . .
H42 H 0.5587 -0.5260 -0.4368 0.066 Uiso 1 1 calc R . .
C43 C 0.64594(19) -0.37530(19) -0.35708(15) 0.0409(5) Uani 1 1 d . . .
C44 C 0.54985(18) -0.38213(17) -0.25012(16) 0.0389(5) Uani 1 1 d . . .
C45 C 0.48090(18) -0.32336(16) -0.19661(16) 0.0375(5) Uani 1 1 d . . .
C46 C 0.3973(2) -0.4025(2) -0.18489(19) 0.0484(6) Uani 1 1 d . . .
H46 H 0.4078 -0.4730 -0.2152 0.058 Uiso 1 1 calc R . .
C47 C 0.2825(3) -0.4070(4) -0.2272(4) 0.0984(16) Uani 1 1 d . . .
C49 C 0.4315(2) -0.3718(2) -0.0843(2) 0.0543(7) Uani 1 1 d . . .
H49A H 0.3881 -0.3284 -0.0555 0.065 Uiso 1 1 calc R . .
H49B H 0.4242 -0.4341 -0.0736 0.065 Uiso 1 1 calc R . .
C50 C 0.55560(18) -0.24674(16) -0.09707(16) 0.0367(5) Uani 1 1 d . . .
C51 C 0.5873(3) -0.2561(3) 0.04755(19) 0.0645(8) Uani 1 1 d . . .
H51A H 0.6607 -0.2175 0.0651 0.097 Uiso 1 1 calc R . .
H51B H 0.5841 -0.3059 0.0725 0.097 Uiso 1 1 calc R . .
H51C H 0.5450 -0.2080 0.0694 0.097 Uiso 1 1 calc R . .
C52 C 0.5135(2) -0.14585(18) -0.06154(17) 0.0422(5) Uani 1 1 d . . .
C53 C 0.68054(19) -0.09180(17) -0.06749(16) 0.0401(5) Uani 1 1 d . . .
C54 C 0.66934(18) -0.19790(17) -0.08891(15) 0.0372(5) Uani 1 1 d . . .
C55 C 0.75571(19) -0.24099(19) -0.10047(16) 0.0419(5) Uani 1 1 d . . .
H55 H 0.7503 -0.3116 -0.1132 0.050 Uiso 1 1 calc R . .
C56 C 0.85152(19) -0.1766(2) -0.09268(16) 0.0445(5) Uani 1 1 d . . .
C57 C 0.8567(2) -0.0719(2) -0.07430(16) 0.0461(6) Uani 1 1 d . . .
H57 H 0.9204 -0.0303 -0.0701 0.055 Uiso 1 1 calc R . .
C58 C 0.7716(2) -0.02532(19) -0.06174(16) 0.0440(5) Uani 1 1 d . . .
C59 C 0.7771(2) 0.0876(2) -0.0455(2) 0.0636(8) Uani 1 1 d . . .
H59A H 0.7120 0.0908 -0.0826 0.095 Uiso 1 1 calc R . .
H59B H 0.8374 0.1140 -0.0602 0.095 Uiso 1 1 calc R . .
H59C H 0.7854 0.1299 0.0165 0.095 Uiso 1 1 calc R . .
C60 C 0.9460(2) -0.2223(3) -0.1075(2) 0.0627(8) Uani 1 1 d . . .
H60A H 1.0056 -0.1675 -0.0975 0.094 Uiso 1 1 calc R . .
H60B H 0.9260 -0.2762 -0.1681 0.094 Uiso 1 1 calc R . .
H60C H 0.9663 -0.2523 -0.0665 0.094 Uiso 1 1 calc R . .
N1 N 0.84813(17) 0.67779(15) 0.13596(13) 0.0416(4) Uani 1 1 d . . .
N2 N 0.72746(18) 0.64493(16) 0.20896(15) 0.0499(5) Uani 1 1 d . . .
N3 N 1.13802(17) 0.92799(18) 0.27188(15) 0.0502(5) Uani 1 1 d . . .
N4 N 1.05073(18) 0.89353(16) 0.43958(13) 0.0463(5) Uani 1 1 d . . .
H4N H 1.0448 0.9166 0.4927 0.056 Uiso 1 1 calc R . .
N5 N 0.52822(18) -0.22588(19) -0.36874(15) 0.0536(6) Uani 1 1 d . . .
H5N H 0.5693 -0.2439 -0.4016 0.064 Uiso 1 1 calc R . .
N6 N 0.57030(16) -0.34319(15) -0.30918(13) 0.0401(4) Uani 1 1 d . . .
N7 N 0.54487(17) -0.31235(15) -0.05040(14) 0.0448(5) Uani 1 1 d . . .
N8 N 0.58642(16) -0.06289(15) -0.05115(15) 0.0451(5) Uani 1 1 d . . .
H8N H 0.5772 -0.0004 -0.0365 0.054 Uiso 1 1 calc R . .
O1 O 1.02525(15) 1.03447(13) 0.41060(12) 0.0502(4) Uani 1 1 d . . .
O2 O 0.80671(19) 0.99063(16) 0.17072(16) 0.0723(6) Uani 1 1 d . . .
O3 O 0.9446(2) 1.12700(17) 0.2628(2) 0.0932(8) Uani 1 1 d . . .
O4 O 0.97439(17) 0.74086(15) 0.08475(12) 0.0560(5) Uani 1 1 d . . .
O5 O 0.58363(15) -0.45278(13) -0.24051(13) 0.0516(4) Uani 1 1 d . . .
O6 O 0.2358(3) -0.4687(3) -0.3062(3) 0.1243(12) Uani 1 1 d . . .
O7 O 0.2383(2) -0.3435(3) -0.1794(3) 0.1186(12) Uani 1 1 d . . .
O8 O 0.42844(14) -0.14295(13) -0.04375(14) 0.0547(5) Uani 1 1 d . . .
S1 S 0.83493(5) 0.84758(4) 0.26394(4) 0.04021(16) Uani 1 1 d . . .
S2 S 0.42569(5) -0.24997(5) -0.25517(4) 0.04367(17) Uani 1 1 d . . .
C48 C 0.1218(5) -0.3961(12) -0.2783(11) 0.392(11) Uani 1 1 d . . .
H48A H 0.1272 -0.4614 -0.3217 0.588 Uiso 1 1 calc R . .
H48B H 0.1183 -0.3465 -0.3035 0.588 Uiso 1 1 calc R . .
H48C H 0.0579 -0.4083 -0.2621 0.588 Uiso 1 1 calc R . .

loop_
_atom_site_aniso_label
_atom_site_aniso_U_11
_atom_site_aniso_U_22
_atom_site_aniso_U_33
_atom_site_aniso_U_23
_atom_site_aniso_U_13
_atom_site_aniso_U_12
C1 0.065(2) 0.070(2) 0.072(2) 0.0143(17) 0.0341(17) 0.0032(16)
C2 0.091(3) 0.098(3) 0.120(4) 0.016(3) 0.071(3) 0.003(2)
C3 0.152(4) 0.073(2) 0.093(3) 0.024(2) 0.088(3) 0.009(3)
C4 0.146(4) 0.087(3) 0.064(2) 0.040(2) 0.055(2) 0.032(3)
C5 0.100(3) 0.077(2) 0.0554(18) 0.0351(17) 0.0328(18) 0.0267(19)
C6 0.0716(18) 0.0359(12) 0.0534(15) 0.0189(12) 0.0340(14) 0.0047(12)
C7 0.0436(13) 0.0407(12) 0.0363(12) 0.0176(10) 0.0152(10) 0.0123(10)
C8 0.0550(14) 0.0373(12) 0.0395(12) 0.0138(10) 0.0203(11) 0.0125(11)
C9 0.092(3) 0.0540(18) 0.080(2) 0.0189(17) 0.0043(19) 0.0297(18)
C10 0.118(3) 0.0484(18) 0.112(3) 0.020(2) 0.027(3) 0.039(2)
C11 0.102(3) 0.0445(17) 0.075(2) 0.0018(16) 0.046(2) 0.0078(18)
C12 0.077(2) 0.068(2) 0.0521(18) 0.0028(16) 0.0196(16) 0.0016(18)
C13 0.0633(17) 0.0557(16) 0.0475(15) 0.0163(13) 0.0177(13) 0.0155(14)
C14 0.0530(14) 0.0409(12) 0.0369(12) 0.0207(10) 0.0206(10) 0.0180(11)
C15 0.0493(13) 0.0370(11) 0.0356(11) 0.0200(10) 0.0228(10) 0.0131(10)
C16 0.0678(16) 0.0403(12) 0.0426(13) 0.0248(11) 0.0284(12) 0.0155(12)
C17 0.0719(19) 0.0445(14) 0.0550(15) 0.0318(13) 0.0252(14) 0.0173(13)
C18 0.087(3) 0.084(2) 0.109(3) 0.050(2) 0.020(2) 0.044(2)
C19 0.0659(17) 0.0523(15) 0.0622(17) 0.0333(14) 0.0353(14) 0.0075(13)
C20 0.0505(18) 0.090(2) 0.094(3) 0.044(2) 0.0286(17) 0.0080(17)
C21 0.0438(13) 0.0411(12) 0.0379(12) 0.0173(11) 0.0154(10) 0.0077(10)
C22 0.0457(13) 0.0407(12) 0.0409(12) 0.0218(10) 0.0225(10) 0.0134(10)
C23 0.0407(12) 0.0457(13) 0.0445(13) 0.0222(11) 0.0201(10) 0.0164(10)
C24 0.0476(13) 0.0482(13) 0.0438(13) 0.0245(11) 0.0184(11) 0.0197(11)
C25 0.0702(18) 0.0650(17) 0.0546(16) 0.0384(14) 0.0263(14) 0.0327(15)
C26 0.0714(19) 0.0631(17) 0.0736(19) 0.0436(16) 0.0303(16) 0.0351(15)
C27 0.0592(16) 0.0545(15) 0.0678(18) 0.0300(14) 0.0265(14) 0.0293(14)
C28 0.0544(15) 0.0580(15) 0.0530(15) 0.0281(13) 0.0279(12) 0.0264(13)
C29 0.126(3) 0.078(2) 0.104(3) 0.048(2) 0.064(3) 0.070(2)
C30 0.149(4) 0.102(3) 0.074(2) 0.064(2) 0.058(2) 0.068(3)
C31 0.083(2) 0.072(2) 0.085(2) 0.0495(19) 0.0390(19) 0.0362(18)
C32 0.124(4) 0.082(3) 0.134(4) 0.071(3) 0.072(3) 0.057(3)
C33 0.097(3) 0.117(4) 0.198(6) 0.119(4) 0.065(4) 0.063(3)
C34 0.073(3) 0.142(4) 0.158(5) 0.115(4) 0.014(3) 0.038(3)
C35 0.070(2) 0.093(3) 0.095(3) 0.064(2) 0.0102(19) 0.0206(19)
C36 0.0517(15) 0.0706(18) 0.0707(18) 0.0509(16) 0.0311(14) 0.0275(14)
C37 0.0387(12) 0.0414(12) 0.0411(12) 0.0178(11) 0.0137(10) 0.0149(10)
C38 0.0575(16) 0.0471(14) 0.0509(15) 0.0196(12) 0.0233(12) 0.0151(12)
C39 0.0619(18) 0.0709(19) 0.075(2) 0.0389(17) 0.0372(16) 0.0235(15)
C40 0.079(2) 0.082(2) 0.0697(19) 0.0389(18) 0.0470(17) 0.0483(19)
C41 0.081(2) 0.0609(18) 0.0505(16) 0.0103(14) 0.0223(15) 0.0367(17)
C42 0.0543(16) 0.0488(15) 0.0500(15) 0.0109(13) 0.0123(12) 0.0180(13)
C43 0.0437(13) 0.0451(13) 0.0373(12) 0.0177(11) 0.0145(10) 0.0193(11)
C44 0.0391(12) 0.0312(11) 0.0447(13) 0.0147(10) 0.0132(10) 0.0098(9)
C45 0.0392(12) 0.0291(10) 0.0508(13) 0.0209(10) 0.0180(10) 0.0120(9)
C46 0.0459(14) 0.0398(12) 0.0692(17) 0.0309(13) 0.0232(12) 0.0094(11)
C47 0.0418(18) 0.117(3) 0.181(5) 0.117(4) 0.029(3) 0.010(2)
C49 0.0626(17) 0.0475(14) 0.0707(18) 0.0360(14) 0.0354(14) 0.0131(13)
C50 0.0414(12) 0.0297(10) 0.0477(13) 0.0195(10) 0.0221(10) 0.0143(9)
C51 0.085(2) 0.0709(19) 0.0541(17) 0.0349(16) 0.0311(16) 0.0317(17)
C52 0.0468(13) 0.0326(11) 0.0542(14) 0.0198(11) 0.0241(11) 0.0151(10)
C53 0.0423(12) 0.0342(11) 0.0449(13) 0.0161(10) 0.0173(10) 0.0112(10)
C54 0.0392(12) 0.0345(11) 0.0390(12) 0.0160(10) 0.0141(9) 0.0104(9)
C55 0.0435(13) 0.0433(12) 0.0440(13) 0.0212(11) 0.0156(10) 0.0174(11)
C56 0.0382(12) 0.0567(15) 0.0395(12) 0.0207(12) 0.0123(10) 0.0154(11)
C57 0.0389(13) 0.0543(14) 0.0420(13) 0.0218(12) 0.0111(10) 0.0032(11)
C58 0.0441(13) 0.0399(12) 0.0434(13) 0.0163(11) 0.0134(10) 0.0034(10)
C59 0.0584(17) 0.0438(14) 0.086(2) 0.0276(15) 0.0246(16) 0.0043(13)
C60 0.0461(15) 0.076(2) 0.0698(19) 0.0310(17) 0.0222(14) 0.0246(15)
N1 0.0529(12) 0.0367(10) 0.0366(10) 0.0142(9) 0.0196(9) 0.0123(9)
N2 0.0583(13) 0.0405(11) 0.0484(12) 0.0153(10) 0.0244(10) 0.0043(10)
N3 0.0492(12) 0.0556(13) 0.0585(13) 0.0312(11) 0.0300(10) 0.0104(10)
N4 0.0626(13) 0.0492(12) 0.0359(10) 0.0217(10) 0.0220(9) 0.0207(10)
N5 0.0588(13) 0.0717(15) 0.0588(13) 0.0434(13) 0.0323(11) 0.0343(12)
N6 0.0435(11) 0.0395(10) 0.0432(11) 0.0190(9) 0.0181(9) 0.0178(9)
N7 0.0560(12) 0.0412(11) 0.0497(12) 0.0262(10) 0.0252(10) 0.0167(9)
N8 0.0477(11) 0.0304(9) 0.0634(13) 0.0195(10) 0.0280(10) 0.0144(8)
O1 0.0699(12) 0.0399(9) 0.0477(10) 0.0190(8) 0.0297(9) 0.0165(9)
O2 0.0759(15) 0.0518(12) 0.0842(15) 0.0308(12) 0.0092(12) 0.0249(11)
O3 0.0901(18) 0.0406(12) 0.130(2) 0.0260(14) 0.0202(16) 0.0162(12)
O4 0.0786(13) 0.0534(11) 0.0482(10) 0.0223(9) 0.0393(10) 0.0202(10)
O5 0.0618(11) 0.0374(9) 0.0676(12) 0.0268(9) 0.0279(9) 0.0241(8)
O6 0.0693(19) 0.152(3) 0.129(3) 0.069(3) -0.0080(19) 0.0033(19)
O7 0.0486(15) 0.127(3) 0.185(3) 0.072(2) 0.0328(18) 0.0328(16)
O8 0.0514(10) 0.0372(9) 0.0861(14) 0.0249(9) 0.0408(10) 0.0171(8)
S1 0.0472(3) 0.0383(3) 0.0436(3) 0.0192(3) 0.0244(3) 0.0154(3)
S2 0.0435(3) 0.0455(3) 0.0590(4) 0.0318(3) 0.0242(3) 0.0218(3)
C48 0.048(3) 0.63(2) 0.71(3) 0.56(2) 0.028(7) 0.048(7)

loop_
_atom_type_symbol
_atom_type_description
_atom_type_scat_dispersion_real
_atom_type_scat_dispersion_imag
_atom_type_scat_source
C C 0.0033 0.0016 'International Tables Vol C Tables 4.2.6.8 and 6.1.1.4'
H H 0.0000 0.0000 'International Tables Vol C Tables 4.2.6.8 and 6.1.1.4'
N N 0.0061 0.0033 'International Tables Vol C Tables 4.2.6.8 and 6.1.1.4'
O O 0.0106 0.0060 'International Tables Vol C Tables 4.2.6.8 and 6.1.1.4'
S S 0.1246 0.1234 'International Tables Vol C Tables 4.2.6.8 and 6.1.1.4'

loop_
_geom_angle_atom_site_label_1
_geom_angle_atom_site_label_2
_geom_angle_atom_site_label_3
_geom_angle
_geom_angle_site_symmetry_1
_geom_angle_site_symmetry_3
_geom_angle_publ_flag
C6 C1 C2 119.9(4) . . ?
C6 C1 H1 120.0 . . ?
C2 C1 H1 120.0 . . ?
C1 C2 C3 119.9(4) . . ?
C1 C2 H2 120.1 . . ?
C3 C2 H2 120.1 . . ?
C4 C3 C2 120.3(4) . . ?
C4 C3 H3 119.9 . . ?
C2 C3 H3 119.9 . . ?
C3 C4 C5 120.2(4) . . ?
C3 C4 H4 119.9 . . ?
C5 C4 H4 119.9 . . ?
C4 C5 C6 120.1(4) . . ?
C4 C5 H5 119.9 . . ?
C6 C5 H5 119.9 . . ?
C1 C6 C5 119.6(3) . . ?
C1 C6 N2 119.9(3) . . ?
C5 C6 N2 120.3(3) . . ?
N2 C7 N1 123.0(2) . . ?
N2 C7 S1 126.53(18) . . ?
N1 C7 S1 110.40(16) . . ?
C9 C8 C13 120.1(3) . . ?
C9 C8 N1 119.8(2) . . ?
C13 C8 N1 120.1(2) . . ?
C8 C9 C10 119.7(3) . . ?
C8 C9 H9 120.1 . . ?
C10 C9 H9 120.2 . . ?
C11 C10 C9 120.1(3) . . ?
C11 C10 H10 120.0 . . ?
C9 C10 H10 120.0 . . ?
C10 C11 C12 120.3(3) . . ?
C10 C11 H11 119.9 . . ?
C12 C11 H11 119.9 . . ?
C11 C12 C13 120.5(3) . . ?
C11 C12 H12 119.8 . . ?
C13 C12 H12 119.8 . . ?
C8 C13 C12 119.4(3) . . ?
C8 C13 H13 120.3 . . ?
C12 C13 H13 120.3 . . ?
O4 C14 N1 124.1(2) . . ?
O4 C14 C15 123.9(2) . . ?
N1 C14 C15 111.99(18) . . ?
C14 C15 C16 109.99(17) . . ?
C14 C15 C22 110.35(18) . . ?
C16 C15 C22 102.90(18) . . ?
C14 C15 S1 105.13(15) . . ?
C16 C15 S1 118.76(16) . . ?
C22 C15 S1 109.69(14) . . ?
C17 C16 C19 112.0(2) . . ?
C17 C16 C15 117.7(2) . . ?
C19 C16 C15 105.04(19) . . ?
C17 C16 H16 107.2 . . ?
C19 C16 H16 107.2 . . ?
C15 C16 H16 107.2 . . ?
O3 C17 O2 122.6(3) . . ?
O3 C17 C16 124.8(3) . . ?
O2 C17 C16 112.5(2) . . ?
O2 C18 H18A 109.5 . . ?
O2 C18 H18B 109.5 . . ?
H18A C18 H18B 109.5 . . ?
O2 C18 H18C 109.5 . . ?
H18A C18 H18C 109.5 . . ?
H18B C18 H18C 109.5 . . ?
N3 C19 C16 105.0(2) . . ?
N3 C19 H19A 110.7 . . ?
C16 C19 H19A 110.7 . . ?
N3 C19 H19B 110.7 . . ?
C16 C19 H19B 110.7 . . ?
H19A C19 H19B 108.8 . . ?
N3 C20 H20A 109.5 . . ?
N3 C20 H20B 109.5 . . ?
H20A C20 H20B 109.5 . . ?
N3 C20 H20C 109.5 . . ?
H20A C20 H20C 109.5 . . ?
H20B C20 H20C 109.5 . . ?
O1 C21 N4 126.8(2) . . ?
O1 C21 C22 125.0(2) . . ?
N4 C21 C22 108.20(19) . . ?
N3 C22 C23 115.21(19) . . ?
N3 C22 C21 115.1(2) . . ?
C23 C22 C21 101.48(17) . . ?
N3 C22 C15 101.85(17) . . ?
C23 C22 C15 117.34(19) . . ?
C21 C22 C15 106.09(17) . . ?
C28 C23 C24 120.0(2) . . ?
C28 C23 C22 131.1(2) . . ?
C24 C23 C22 108.68(19) . . ?
C25 C24 C23 122.9(2) . . ?
C25 C24 N4 126.9(2) . . ?
C23 C24 N4 110.1(2) . . ?
C24 C25 C26 114.9(2) . . ?
C24 C25 C30 122.5(3) . . ?
C26 C25 C30 122.6(2) . . ?
C27 C26 C25 123.8(2) . . ?
C27 C26 H26 118.1 . . ?
C25 C26 H26 118.1 . . ?
C26 C27 C28 119.2(2) . . ?
C26 C27 C29 120.1(3) . . ?
C28 C27 C29 120.6(3) . . ?
C23 C28 C27 119.0(2) . . ?
C23 C28 H28 120.5 . . ?
C27 C28 H28 120.5 . . ?
C27 C29 H29A 109.5 . . ?
C27 C29 H29B 109.5 . . ?
H29A C29 H29B 109.5 . . ?
C27 C29 H29C 109.5 . . ?
H29A C29 H29C 109.5 . . ?
H29B C29 H29C 109.5 . . ?
C25 C30 H30A 109.5 . . ?
C25 C30 H30B 109.5 . . ?
H30A C30 H30B 109.5 . . ?
C25 C30 H30C 109.5 . . ?
H30A C30 H30C 109.5 . . ?
H30B C30 H30C 109.5 . . ?
C36 C31 C32 120.9(4) . . ?
C36 C31 H31 119.6 . . ?
C32 C31 H31 119.6 . . ?
C33 C32 C31 120.2(4) . . ?
C33 C32 H32 119.9 . . ?
C31 C32 H32 119.9 . . ?
C32 C33 C34 119.4(4) . . ?
C32 C33 H33 120.3 . . ?
C34 C33 H33 120.3 . . ?
C33 C34 C35 121.1(4) . . ?
C33 C34 H34 119.5 . . ?
C35 C34 H34 119.5 . . ?
C36 C35 C34 119.4(4) . . ?
C36 C35 H35 120.3 . . ?
C34 C35 H35 120.3 . . ?
C35 C36 C31 119.0(3) . . ?
C35 C36 N5 119.7(3) . . ?
C31 C36 N5 121.2(3) . . ?
N5 C37 N6 123.0(2) . . ?
N5 C37 S2 126.19(18) . . ?
N6 C37 S2 110.70(16) . . ?
C43 C38 C39 119.4(3) . . ?
C43 C38 H38 120.3 . . ?
C39 C38 H38 120.3 . . ?
C40 C39 C38 120.1(3) . . ?
C40 C39 H39 120.0 . . ?
C38 C39 H39 120.0 . . ?
C41 C40 C39 119.9(3) . . ?
C41 C40 H40 120.1 . . ?
C39 C40 H40 120.1 . . ?
C40 C41 C42 121.1(3) . . ?
C40 C41 H41 119.4 . . ?
C42 C41 H41 119.4 . . ?
C43 C42 C41 118.6(3) . . ?
C43 C42 H42 120.7 . . ?
C41 C42 H42 120.7 . . ?
C38 C43 C42 120.9(2) . . ?
C38 C43 N6 119.3(2) . . ?
C42 C43 N6 119.8(2) . . ?
O5 C44 N6 124.1(2) . . ?
O5 C44 C45 123.8(2) . . ?
N6 C44 C45 112.02(17) . . ?
C44 C45 C46 110.41(18) . . ?
C44 C45 C50 108.87(18) . . ?
C46 C45 C50 104.24(19) . . ?
C44 C45 S2 105.43(15) . . ?
C46 C45 S2 116.36(16) . . ?
C50 C45 S2 111.45(14) . . ?
C47 C46 C49 116.2(3) . . ?
C47 C46 C45 113.2(2) . . ?
C49 C46 C45 105.1(2) . . ?
C47 C46 H46 107.3 . . ?
C49 C46 H46 107.3 . . ?
C45 C46 H46 107.3 . . ?
O6 C47 O7 122.4(4) . . ?
O6 C47 C46 119.8(5) . . ?
O7 C47 C46 117.8(5) . . ?
N7 C49 C46 104.85(19) . . ?
N7 C49 H49A 110.8 . . ?
C46 C49 H49A 110.8 . . ?
N7 C49 H49B 110.8 . . ?
C46 C49 H49B 110.8 . . ?
H49A C49 H49B 108.9 . . ?
N7 C50 C54 116.39(18) . . ?
N7 C50 C52 114.17(18) . . ?
C54 C50 C52 100.48(17) . . ?
N7 C50 C45 102.25(17) . . ?
C54 C50 C45 114.95(18) . . ?
C52 C50 C45 108.90(18) . . ?
N7 C51 H51A 109.5 . . ?
N7 C51 H51B 109.5 . . ?
H51A C51 H51B 109.5 . . ?
N7 C51 H51C 109.5 . . ?
H51A C51 H51C 109.5 . . ?
H51B C51 H51C 109.5 . . ?
O8 C52 N8 125.8(2) . . ?
O8 C52 C50 125.2(2) . . ?
N8 C52 C50 108.92(19) . . ?
C58 C53 C54 124.2(2) . . ?
C58 C53 N8 126.1(2) . . ?
C54 C53 N8 109.7(2) . . ?
C55 C54 C53 119.4(2) . . ?
C55 C54 C50 131.6(2) . . ?
C53 C54 C50 109.00(18) . . ?
C54 C55 C56 119.0(2) . . ?
C54 C55 H55 120.5 . . ?
C56 C55 H55 120.5 . . ?
C57 C56 C55 119.0(2) . . ?
C57 C56 C60 120.9(2) . . ?
C55 C56 C60 120.1(2) . . ?
C56 C57 C58 123.7(2) . . ?
C56 C57 H57 118.1 . . ?
C58 C57 H57 118.1 . . ?
C53 C58 C57 114.6(2) . . ?
C53 C58 C59 122.4(2) . . ?
C57 C58 C59 123.0(2) . . ?
C58 C59 H59A 109.5 . . ?
C58 C59 H59B 109.5 . . ?
H59A C59 H59B 109.5 . . ?
C58 C59 H59C 109.5 . . ?
H59A C59 H59C 109.5 . . ?
H59B C59 H59C 109.5 . . ?
C56 C60 H60A 109.5 . . ?
C56 C60 H60B 109.5 . . ?
H60A C60 H60B 109.5 . . ?
C56 C60 H60C 109.5 . . ?
H60A C60 H60C 109.5 . . ?
H60B C60 H60C 109.5 . . ?
C14 N1 C7 116.74(19) . . ?
C14 N1 C8 121.97(19) . . ?
C7 N1 C8 121.3(2) . . ?
C7 N2 C6 118.2(2) . . ?
C19 N3 C22 106.97(19) . . ?
C19 N3 C20 113.6(2) . . ?
C22 N3 C20 114.9(2) . . ?
C21 N4 C24 111.47(19) . . ?
C21 N4 H4N 124.3 . . ?
C24 N4 H4N 124.3 . . ?
C37 N5 C36 118.9(2) . . ?
C37 N5 H5N 120.5 . . ?
C36 N5 H5N 120.5 . . ?
C44 N6 C37 116.51(18) . . ?
C44 N6 C43 121.97(18) . . ?
C37 N6 C43 121.49(19) . . ?
C50 N7 C51 114.9(2) . . ?
C50 N7 C49 107.47(19) . . ?
C51 N7 C49 113.8(2) . . ?
C52 N8 C53 111.03(18) . . ?
C52 N8 H8N 124.5 . . ?
C53 N8 H8N 124.5 . . ?
C17 O2 C18 116.2(3) . . ?
C47 O7 C48 87.0(6) . . ?
C7 S1 C15 92.32(10) . . ?
C37 S2 C45 92.86(10) . . ?
O7 C48 H48A 109.6 . . ?
O7 C48 H48B 109.4 . . ?
H48A C48 H48B 109.5 . . ?
O7 C48 H48C 109.4 . . ?
H48A C48 H48C 109.5 . . ?
H48B C48 H48C 109.5 . . ?

loop_
_geom_bond_atom_site_label_1
_geom_bond_atom_site_label_2
_geom_bond_distance
_geom_bond_site_symmetry_2
_geom_bond_publ_flag
C1 C6 1.368(4) . ?
C1 C2 1.385(5) . ?
C1 H1 0.9300 . ?
C2 C3 1.380(7) . ?
C2 H2 0.9300 . ?
C3 C4 1.361(6) . ?
C3 H3 0.9300 . ?
C4 C5 1.370(5) . ?
C4 H4 0.9300 . ?
C5 C6 1.393(4) . ?
C5 H5 0.9300 . ?
C6 N2 1.423(3) . ?
C7 N2 1.261(3) . ?
C7 N1 1.398(3) . ?
C7 S1 1.766(2) . ?
C8 C9 1.369(4) . ?
C8 C13 1.365(4) . ?
C8 N1 1.448(3) . ?
C9 C10 1.392(5) . ?
C9 H9 0.9300 . ?
C10 C11 1.341(5) . ?
C10 H10 0.9300 . ?
C11 C12 1.368(5) . ?
C11 H11 0.9300 . ?
C12 C13 1.379(4) . ?
C12 H12 0.9300 . ?
C13 H13 0.9300 . ?
C14 O4 1.209(3) . ?
C14 N1 1.374(3) . ?
C14 C15 1.538(3) . ?
C15 C16 1.577(3) . ?
C15 C22 1.586(3) . ?
C15 S1 1.822(2) . ?
C16 C17 1.512(4) . ?
C16 C19 1.527(4) . ?
C16 H16 0.9800 . ?
C17 O3 1.198(3) . ?
C17 O2 1.317(4) . ?
C18 O2 1.449(4) . ?
C18 H18A 0.9600 . ?
C18 H18B 0.9600 . ?
C18 H18C 0.9600 . ?
C19 N3 1.453(3) . ?
C19 H19A 0.9700 . ?
C19 H19B 0.9700 . ?
C20 N3 1.466(4) . ?
C20 H20A 0.9600 . ?
C20 H20B 0.9600 . ?
C20 H20C 0.9600 . ?
C21 O1 1.225(3) . ?
C21 N4 1.341(3) . ?
C21 C22 1.568(3) . ?
C22 N3 1.454(3) . ?
C22 C23 1.504(3) . ?
C23 C28 1.380(3) . ?
C23 C24 1.391(3) . ?
C24 C25 1.388(3) . ?
C24 N4 1.410(3) . ?
C25 C26 1.403(4) . ?
C25 C30 1.504(4) . ?
C26 C27 1.372(4) . ?
C26 H26 0.9300 . ?
C27 C28 1.399(4) . ?
C27 C29 1.519(4) . ?
C28 H28 0.9300 . ?
C29 H29A 0.9600 . ?
C29 H29B 0.9600 . ?
C29 H29C 0.9600 . ?
C30 H30A 0.9600 . ?
C30 H30B 0.9600 . ?
C30 H30C 0.9600 . ?
C31 C36 1.380(5) . ?
C31 C32 1.388(4) . ?
C31 H31 0.9300 . ?
C32 C33 1.355(7) . ?
C32 H32 0.9300 . ?
C33 C34 1.373(7) . ?
C33 H33 0.9300 . ?
C34 C35 1.395(6) . ?
C34 H34 0.9300 . ?
C35 C36 1.373(4) . ?
C35 H35 0.9300 . ?
C36 N5 1.423(3) . ?
C37 N5 1.255(3) . ?
C37 N6 1.400(3) . ?
C37 S2 1.761(2) . ?
C38 C43 1.377(4) . ?
C38 C39 1.386(4) . ?
C38 H38 0.9300 . ?
C39 C40 1.379(5) . ?
C39 H39 0.9300 . ?
C40 C41 1.367(5) . ?
C40 H40 0.9300 . ?
C41 C42 1.384(4) . ?
C41 H41 0.9300 . ?
C42 C43 1.383(3) . ?
C42 H42 0.9300 . ?
C43 N6 1.443(3) . ?
C44 O5 1.207(3) . ?
C44 N6 1.382(3) . ?
C44 C45 1.535(3) . ?
C45 C46 1.569(3) . ?
C45 C50 1.588(3) . ?
C45 S2 1.818(2) . ?
C46 C47 1.501(4) . ?
C46 C49 1.526(4) . ?
C46 H46 0.9800 . ?
C47 O6 1.226(6) . ?
C47 O7 1.268(6) . ?
C49 N7 1.470(3) . ?
C49 H49A 0.9700 . ?
C49 H49B 0.9700 . ?
C50 N7 1.456(3) . ?
C50 C54 1.516(3) . ?
C50 C52 1.560(3) . ?
C51 N7 1.462(4) . ?
C51 H51A 0.9600 . ?
C51 H51B 0.9600 . ?
C51 H51C 0.9600 . ?
C52 O8 1.230(3) . ?
C52 N8 1.341(3) . ?
C53 C58 1.382(3) . ?
C53 C54 1.386(3) . ?
C53 N8 1.415(3) . ?
C54 C55 1.385(3) . ?
C55 C56 1.402(3) . ?
C55 H55 0.9300 . ?
C56 C57 1.386(4) . ?
C56 C60 1.511(3) . ?
C57 C58 1.397(3) . ?
C57 H57 0.9300 . ?
C58 C59 1.509(4) . ?
C59 H59A 0.9600 . ?
C59 H59B 0.9600 . ?
C59 H59C 0.9600 . ?
C60 H60A 0.9600 . ?
C60 H60B 0.9600 . ?
C60 H60C 0.9600 . ?
N4 H4N 0.8600 . ?
N5 H5N 0.8600 . ?
N8 H8N 0.8600 . ?
O7 C48 1.806(12) . ?
C48 H48A 0.9600 . ?
C48 H48B 0.9600 . ?
C48 H48C 0.9600 . ?
